data_4514897
loop_
_publ_author_name
'Jin, Shengfei'
'Haug, Graham C.'
'Nguyen, Vu T.'
'Flores-Hansen, Carsten'
'Arman, Hadi D.'
'Larionov, Oleg V.'

_publ_section_title
;
 Decarboxylative Phosphine Synthesis: Insights into the Catalytic,
 Autocatalytic, and Inhibitory Roles of Additives and Intermediates
;
_journal_name_full 'ACS Catalysis'
_journal_page_first 9764
_journal_paper_doi 10.1021/acscatal.9b03366
_journal_year 2019
_chemical_formula_moiety 'C19 H26 B P'
_chemical_formula_sum 'C19 H26 B P'
_chemical_formula_weight 296.18
_space_group_crystal_system monoclinic
_space_group_IT_number 14
_space_group_name_Hall '-P 2yn'
_space_group_name_H-M_alt 'P 1 21/n 1'
_symmetry_space_group_name_Hall '-P 2yn'
_symmetry_space_group_name_H-M 'P 1 21/n 1'
_atom_sites_solution_hydrogens mixed
_atom_sites_solution_primary dual
_audit_creation_date 2018-12-26
_audit_creation_method
;
Olex2 1.2
(compiled 2018.05.29 svn.r3508 for OlexSys, GUI svn.r5506)
;
_cell_angle_alpha 90
_cell_angle_beta 90.350(2)
_cell_angle_gamma 90
_cell_formula_units_Z 4
_cell_length_a 9.4514(2)
_cell_length_b 18.1920(4)
_cell_length_c 9.7634(2)
_cell_measurement_reflns_used 7743
_cell_measurement_temperature 98(2)
_cell_measurement_theta_max 29.3680
_cell_measurement_theta_min 2.9970
_cell_volume 1678.69(6)
_computing_cell_refinement 'CrysAlisPro 1.171.39.28e (Rigaku OD, 2015)'
_computing_data_collection 'CrysAlisPro 1.171.39.28e (Rigaku OD, 2015)'
_computing_data_reduction 'CrysAlisPro 1.171.39.28e (Rigaku OD, 2015)'
_computing_molecular_graphics 'Olex2 (Dolomanov et al., 2009)'
_computing_publication_material 'Olex2 (Dolomanov et al., 2009)'
_computing_structure_refinement 'ShelXL (Sheldrick, 2015)'
_computing_structure_solution 'ShelXT (Sheldrick, 2015)'
_diffrn_ambient_temperature 98(2)
_diffrn_detector 'CCD plate'
_diffrn_measured_fraction_theta_full 0.999
_diffrn_measured_fraction_theta_max 0.999
_diffrn_measurement_details
;
List of Runs (angles in degrees, time in seconds):

  # Type    Start    End  Width  t~exp~   \w     \q     \k     \f   Frames
--------------------------------------------------------------------------
  1  \w    -26.00  94.00   1.00   20.00    --    4.20  62.00-100.00  120
  2  \w    -37.00  51.00   1.00   20.00    --   -7.70  72.00 -90.00   88
  3  \w    -32.00  82.00   1.00   20.00    --   -7.70  38.00-150.00  114
  4  \w    -38.00 -13.00   1.00   20.00    --   -7.70  60.00  63.00   25
;
_diffrn_measurement_device 'four-circle diffractometer'
_diffrn_measurement_device_type 'XtaLAB AFC12 (RCD3): Kappa single'
_diffrn_measurement_method '\w scans'
_diffrn_orient_matrix_type 'CrysAlisPro convention (1999,Acta A55,543-557)'
_diffrn_orient_matrix_UB_11 -0.0536805000
_diffrn_orient_matrix_UB_12 0.0014992000
_diffrn_orient_matrix_UB_13 -0.0510018000
_diffrn_orient_matrix_UB_21 -0.0102292000
_diffrn_orient_matrix_UB_22 -0.0384811000
_diffrn_orient_matrix_UB_23 0.0060161000
_diffrn_orient_matrix_UB_31 -0.0514776000
_diffrn_orient_matrix_UB_32 0.0060713000
_diffrn_orient_matrix_UB_33 0.0513615000
_diffrn_radiation_monochromator graphite
_diffrn_radiation_probe x-ray
_diffrn_radiation_type MoK\a
_diffrn_radiation_wavelength 0.71073
_diffrn_reflns_av_R_equivalents 0.0308
_diffrn_reflns_av_unetI/netI 0.0234
_diffrn_reflns_Laue_measured_fraction_full 0.999
_diffrn_reflns_Laue_measured_fraction_max 0.999
_diffrn_reflns_limit_h_max 11
_diffrn_reflns_limit_h_min -11
_diffrn_reflns_limit_k_max 22
_diffrn_reflns_limit_k_min -21
_diffrn_reflns_limit_l_max 12
_diffrn_reflns_limit_l_min -11
_diffrn_reflns_number 16823
_diffrn_reflns_point_group_measured_fraction_full 0.999
_diffrn_reflns_point_group_measured_fraction_max 0.999
_diffrn_reflns_theta_full 25.242
_diffrn_reflns_theta_max 25.999
_diffrn_reflns_theta_min 2.239
_diffrn_source 'fine-focus sealed X-ray tube'
_diffrn_source_type 'Enhance (Mo) X-ray Source'
_exptl_absorpt_coefficient_mu 0.155
_exptl_absorpt_correction_T_max 1.00000
_exptl_absorpt_correction_T_min 0.98203
_exptl_absorpt_correction_type multi-scan
_exptl_absorpt_process_details
;
CrysAlisPro 1.171.39.28e (Rigaku Oxford Diffraction, 2015)
Empirical absorption correction using spherical harmonics,
 implemented in SCALE3 ABSPACK scaling algorithm.
;
_exptl_crystal_colour 'clear colourless'
_exptl_crystal_colour_lustre clear
_exptl_crystal_colour_primary colourless
_exptl_crystal_density_diffrn 1.172
_exptl_crystal_description plate
_exptl_crystal_F_000 640
_exptl_crystal_size_max 0.2
_exptl_crystal_size_mid 0.17
_exptl_crystal_size_min 0.1
_refine_diff_density_max 0.357
_refine_diff_density_min -0.253
_refine_diff_density_rms 0.044
_refine_ls_extinction_method none
_refine_ls_goodness_of_fit_ref 1.056
_refine_ls_hydrogen_treatment mixed
_refine_ls_matrix_type full
_refine_ls_number_parameters 200
_refine_ls_number_reflns 3293
_refine_ls_number_restraints 0
_refine_ls_restrained_S_all 1.056
_refine_ls_R_factor_all 0.0471
_refine_ls_R_factor_gt 0.0450
_refine_ls_shift/su_max 0.001
_refine_ls_shift/su_mean 0.000
_refine_ls_structure_factor_coef Fsqd
_refine_ls_weighting_details 'w=1/[\s^2^(Fo^2^)+(0.0242P)^2^+1.9500P] where P=(Fo^2^+2Fc^2^)/3'
_refine_ls_weighting_scheme calc
_refine_ls_wR_factor_gt 0.0926
_refine_ls_wR_factor_ref 0.0938
_reflns_Friedel_coverage 0.000
_reflns_number_gt 3196
_reflns_number_total 3293
_reflns_threshold_expression 'I > 2\s(I)'
_cod_data_source_file cs9b03366_si_004.cif
_cod_data_source_block cd1779
_cod_database_code 4514897
_shelx_shelxl_version_number 2014/7
_chemical_oxdiff_formula C18H18B1P1
_shelx_space_group_comment
;
The symmetry employed for this shelxl refinement is uniquely defined
by the following loop, which should always be used as a source of
symmetry information in preference to the above space-group names.
They are only intended as comments.
;
_shelx_estimated_absorpt_t_max 0.985
_shelx_estimated_absorpt_t_min 0.970
_reflns_odcompleteness_completeness 99.77
_reflns_odcompleteness_iscentric 1
_reflns_odcompleteness_theta 26.32
_olex2_refinement_description
;
1. Fixed Uiso
 At 1.2 times of:
  All B(H,H,H) groups, All C(H) groups, All C(H,H) groups
 At 1.5 times of:
  All C(H,H,H) groups
2.a Secondary CH2 refined with riding coordinates:
 C2(H2A,H2B), C6(H6A,H6B), C5(H5A,H5B), C4(H4A,H4B), C3(H3A,H3B)
2.b Aromatic/amide H refined with riding coordinates:
 C9(H9), C19(H19), C10(H10), C15(H15), C18(H18), C17(H17), C13(H13), C11(H11),
 C16(H16), C12(H12)
2.c Idealised Me refined as rotating group:
 C7(H7A,H7B,H7C)
;
_olex2_exptl_crystal_mounting_method 'nylon loop'
_olex2_submission_special_instructions 'No special instructions were received'
_oxdiff_exptl_absorpt_empirical_details
;
Empirical correction (ABSPACK) includes:
- Absorption correction using spherical harmonics
- Frame scaling
;
_oxdiff_exptl_absorpt_empirical_full_max 1.032
_oxdiff_exptl_absorpt_empirical_full_min 0.976

loop_
_space_group_symop_operation_xyz
'x, y, z'
'-x+1/2, y+1/2, -z+1/2'
'-x, -y, -z'
'x-1/2, -y-1/2, z-1/2'

loop_
_atom_site_label
_atom_site_type_symbol
_atom_site_fract_x
_atom_site_fract_y
_atom_site_fract_z
_atom_site_U_iso_or_equiv
_atom_site_adp_type
_atom_site_occupancy
_atom_site_site_symmetry_order
_atom_site_calc_flag
_atom_site_refinement_flags_posn
P1 P 0.72916(4) 0.68959(2) 0.59799(4) 0.01077(12) Uani 1 1 d .
C14 C 0.77174(17) 0.65362(9) 0.42824(17) 0.0128(3) Uani 1 1 d .
C8 C 0.73545(17) 0.78990(9) 0.58223(17) 0.0140(3) Uani 1 1 d .
C1 C 0.54515(17) 0.66277(9) 0.64603(17) 0.0132(3) Uani 1 1 d .
C9 C 0.65846(17) 0.83062(9) 0.48620(17) 0.0140(3) Uani 1 1 d .
H9 H 0.5954 0.8063 0.4252 0.017 Uiso 1 1 calc R
C19 C 0.70055(18) 0.67377(10) 0.30778(17) 0.0163(4) Uani 1 1 d .
H19 H 0.6226 0.7066 0.3123 0.020 Uiso 1 1 calc R
C10 C 0.67337(18) 0.90666(10) 0.47917(18) 0.0179(4) Uani 1 1 d .
H10 H 0.6199 0.9338 0.4138 0.022 Uiso 1 1 calc R
C2 C 0.43220(17) 0.69198(10) 0.54609(18) 0.0164(4) Uani 1 1 d .
H2A H 0.4308 0.7463 0.5508 0.020 Uiso 1 1 calc R
H2B H 0.4584 0.6779 0.4516 0.020 Uiso 1 1 calc R
C15 C 0.88635(19) 0.60548(10) 0.41815(19) 0.0193(4) Uani 1 1 d .
H15 H 0.9356 0.5908 0.4987 0.023 Uiso 1 1 calc R
C18 C 0.7427(2) 0.64628(10) 0.18190(18) 0.0208(4) Uani 1 1 d .
H18 H 0.6930 0.6600 0.1010 0.025 Uiso 1 1 calc R
C6 C 0.53977(18) 0.57818(9) 0.64660(19) 0.0166(4) Uani 1 1 d .
H6A H 0.5706 0.5597 0.5562 0.020 Uiso 1 1 calc R
H6B H 0.6068 0.5594 0.7165 0.020 Uiso 1 1 calc R
C5 C 0.39142(18) 0.54846(10) 0.67701(19) 0.0189(4) Uani 1 1 d .
H5A H 0.3924 0.4942 0.6699 0.023 Uiso 1 1 calc R
H5B H 0.3654 0.5616 0.7720 0.023 Uiso 1 1 calc R
C4 C 0.28102(19) 0.57924(10) 0.5786(2) 0.0216(4) Uani 1 1 d .
H4A H 0.2994 0.5604 0.4852 0.026 Uiso 1 1 calc R
H4B H 0.1860 0.5622 0.6064 0.026 Uiso 1 1 calc R
C17 C 0.8569(2) 0.59894(10) 0.1736(2) 0.0240(4) Uani 1 1 d .
H17 H 0.8857 0.5803 0.0872 0.029 Uiso 1 1 calc R
C13 C 0.8271(2) 0.82704(11) 0.67008(19) 0.0238(4) Uani 1 1 d .
H13 H 0.8802 0.8002 0.7361 0.029 Uiso 1 1 calc R
C3 C 0.28361(18) 0.66267(10) 0.5767(2) 0.0200(4) Uani 1 1 d .
H3A H 0.2523 0.6816 0.6666 0.024 Uiso 1 1 calc R
H3B H 0.2166 0.6808 0.5061 0.024 Uiso 1 1 calc R
C11 C 0.7652(2) 0.94290(10) 0.5664(2) 0.0246(4) Uani 1 1 d .
H11 H 0.7758 0.9947 0.5608 0.030 Uiso 1 1 calc R
C7 C 0.5222(2) 0.69448(11) 0.79114(19) 0.0230(4) Uani 1 1 d .
H7A H 0.5914 0.6730 0.8546 0.035 Uiso 1 1 calc GR
H7B H 0.4264 0.6826 0.8219 0.035 Uiso 1 1 calc GR
H7C H 0.5342 0.7480 0.7889 0.035 Uiso 1 1 calc GR
C16 C 0.9291(2) 0.57883(10) 0.2916(2) 0.0256(4) Uani 1 1 d .
H16 H 1.0080 0.5467 0.2860 0.031 Uiso 1 1 calc R
C12 C 0.8421(2) 0.90290(11) 0.6626(2) 0.0304(5) Uani 1 1 d .
H12 H 0.9050 0.9275 0.7234 0.036 Uiso 1 1 calc R
B1 B 0.8664(2) 0.65509(12) 0.7318(2) 0.0198(4) Uani 1 1 d .
H1A H 0.969(2) 0.6734(11) 0.696(2) 0.024 Uiso 1 1 d R
H1B H 0.855(2) 0.5957(12) 0.731(2) 0.024 Uiso 1 1 d R
H1C H 0.839(2) 0.6818(11) 0.832(2) 0.024 Uiso 1 1 d R

loop_
_atom_site_aniso_label
_atom_site_aniso_U_11
_atom_site_aniso_U_22
_atom_site_aniso_U_33
_atom_site_aniso_U_23
_atom_site_aniso_U_13
_atom_site_aniso_U_12
P1 0.0094(2) 0.0133(2) 0.0096(2) -0.00018(16) -0.00145(15) 0.00115(16)
C14 0.0124(8) 0.0121(8) 0.0139(8) -0.0020(6) 0.0028(6) -0.0040(6)
C8 0.0133(8) 0.0143(8) 0.0143(8) -0.0025(7) 0.0015(6) -0.0003(6)
C1 0.0109(8) 0.0146(8) 0.0141(8) 0.0023(7) 0.0016(6) 0.0008(6)
C9 0.0130(8) 0.0157(8) 0.0134(8) -0.0009(7) -0.0001(6) -0.0023(7)
C19 0.0171(8) 0.0168(9) 0.0152(9) -0.0007(7) 0.0020(7) -0.0028(7)
C10 0.0165(9) 0.0175(9) 0.0198(9) 0.0031(7) 0.0029(7) 0.0015(7)
C2 0.0108(8) 0.0174(9) 0.0210(9) 0.0060(7) -0.0005(7) 0.0011(7)
C15 0.0188(9) 0.0160(9) 0.0232(9) -0.0003(7) 0.0027(7) 0.0002(7)
C18 0.0265(10) 0.0219(9) 0.0141(9) -0.0015(7) 0.0029(7) -0.0091(8)
C6 0.0165(9) 0.0131(8) 0.0201(9) 0.0030(7) -0.0014(7) 0.0009(7)
C5 0.0183(9) 0.0131(8) 0.0252(10) 0.0032(7) 0.0021(7) -0.0014(7)
C4 0.0152(9) 0.0185(9) 0.0311(11) 0.0007(8) -0.0005(8) -0.0035(7)
C17 0.0307(10) 0.0191(9) 0.0223(10) -0.0093(8) 0.0144(8) -0.0092(8)
C13 0.0275(10) 0.0221(10) 0.0216(10) -0.0012(8) -0.0100(8) -0.0019(8)
C3 0.0115(8) 0.0201(9) 0.0284(10) 0.0052(8) -0.0008(7) 0.0006(7)
C11 0.0326(11) 0.0138(9) 0.0276(10) -0.0019(8) 0.0006(8) -0.0042(8)
C7 0.0219(9) 0.0293(10) 0.0179(9) -0.0063(8) 0.0049(7) -0.0028(8)
C16 0.0244(10) 0.0175(9) 0.0350(11) -0.0069(8) 0.0116(8) 0.0013(8)
C12 0.0386(12) 0.0203(10) 0.0321(11) -0.0082(9) -0.0140(9) -0.0075(9)
B1 0.0157(10) 0.0251(11) 0.0185(10) 0.0038(9) -0.0071(8) 0.0030(8)

loop_
_atom_type_symbol
_atom_type_description
_atom_type_scat_dispersion_real
_atom_type_scat_dispersion_imag
_atom_type_scat_source
C C 0.0033 0.0016 'International Tables Vol C Tables 4.2.6.8 and 6.1.1.4'
H H 0.0000 0.0000 'International Tables Vol C Tables 4.2.6.8 and 6.1.1.4'
B B 0.0013 0.0007 'International Tables Vol C Tables 4.2.6.8 and 6.1.1.4'
P P 0.1023 0.0942 'International Tables Vol C Tables 4.2.6.8 and 6.1.1.4'

loop_
_geom_angle_atom_site_label_1
_geom_angle_atom_site_label_2
_geom_angle_atom_site_label_3
_geom_angle
C14 P1 C8 105.83(8)
C14 P1 C1 110.14(8)
C14 P1 B1 110.16(9)
C8 P1 C1 108.17(8)
C8 P1 B1 110.91(9)
C1 P1 B1 111.47(8)
C19 C14 P1 124.07(13)
C15 C14 P1 117.60(13)
C15 C14 C19 118.28(16)
C9 C8 P1 124.60(13)
C13 C8 P1 116.90(13)
C13 C8 C9 118.46(16)
C2 C1 P1 113.22(11)
C2 C1 C6 108.97(14)
C2 C1 C7 110.61(14)
C6 C1 P1 107.02(11)
C6 C1 C7 111.39(14)
C7 C1 P1 105.58(12)
C8 C9 H9 119.7
C10 C9 C8 120.52(16)
C10 C9 H9 119.7
C14 C19 H19 119.7
C18 C19 C14 120.69(17)
C18 C19 H19 119.7
C9 C10 H10 119.7
C11 C10 C9 120.51(17)
C11 C10 H10 119.7
C1 C2 H2A 109.0
C1 C2 H2B 109.0
H2A C2 H2B 107.8
C3 C2 C1 112.93(14)
C3 C2 H2A 109.0
C3 C2 H2B 109.0
C14 C15 H15 119.6
C16 C15 C14 120.73(18)
C16 C15 H15 119.6
C19 C18 H18 119.8
C17 C18 C19 120.31(18)
C17 C18 H18 119.8
C1 C6 H6A 109.1
C1 C6 H6B 109.1
H6A C6 H6B 107.8
C5 C6 C1 112.54(14)
C5 C6 H6A 109.1
C5 C6 H6B 109.1
C6 C5 H5A 109.2
C6 C5 H5B 109.2
H5A C5 H5B 107.9
C4 C5 C6 111.87(15)
C4 C5 H5A 109.2
C4 C5 H5B 109.2
C5 C4 H4A 109.4
C5 C4 H4B 109.4
H4A C4 H4B 108.0
C3 C4 C5 111.39(15)
C3 C4 H4A 109.4
C3 C4 H4B 109.4
C18 C17 H17 120.1
C18 C17 C16 119.75(17)
C16 C17 H17 120.1
C8 C13 H13 119.6
C12 C13 C8 120.89(18)
C12 C13 H13 119.6
C2 C3 H3A 109.3
C2 C3 H3B 109.3
C4 C3 C2 111.40(15)
C4 C3 H3A 109.3
C4 C3 H3B 109.3
H3A C3 H3B 108.0
C10 C11 H11 120.3
C10 C11 C12 119.42(17)
C12 C11 H11 120.3
C1 C7 H7A 109.5
C1 C7 H7B 109.5
C1 C7 H7C 109.5
H7A C7 H7B 109.5
H7A C7 H7C 109.5
H7B C7 H7C 109.5
C15 C16 H16 119.9
C17 C16 C15 120.24(18)
C17 C16 H16 119.9
C13 C12 C11 120.19(18)
C13 C12 H12 119.9
C11 C12 H12 119.9
P1 B1 H1A 106.0(11)
P1 B1 H1B 104.7(11)
P1 B1 H1C 106.8(11)
H1A B1 H1B 113.0(15)
H1A B1 H1C 111.2(15)
H1B B1 H1C 114.3(15)

loop_
_geom_bond_atom_site_label_1
_geom_bond_atom_site_label_2
_geom_bond_distance
P1 C14 1.8290(17)
P1 C8 1.8323(17)
P1 C1 1.8689(17)
P1 B1 1.940(2)
C14 C19 1.400(2)
C14 C15 1.397(2)
C8 C9 1.396(2)
C8 C13 1.391(2)
C1 C2 1.537(2)
C1 C6 1.540(2)
C1 C7 1.546(2)
C9 H9 0.9500
C9 C10 1.392(2)
C19 H19 0.9500
C19 C18 1.388(2)
C10 H10 0.9500
C10 C11 1.380(3)
C2 H2A 0.9900
C2 H2B 0.9900
C2 C3 1.533(2)
C15 H15 0.9500
C15 C16 1.390(3)
C18 H18 0.9500
C18 C17 1.384(3)
C6 H6A 0.9900
C6 H6B 0.9900
C6 C5 1.533(2)
C5 H5A 0.9900
C5 H5B 0.9900
C5 C4 1.521(3)
C4 H4A 0.9900
C4 H4B 0.9900
C4 C3 1.518(3)
C17 H17 0.9500
C17 C16 1.384(3)
C13 H13 0.9500
C13 C12 1.389(3)
C3 H3A 0.9900
C3 H3B 0.9900
C11 H11 0.9500
C11 C12 1.389(3)
C7 H7A 0.9800
C7 H7B 0.9800
C7 H7C 0.9800
C16 H16 0.9500
C12 H12 0.9500
B1 H1A 1.08(2)
B1 H1B 1.09(2)
B1 H1C 1.13(2)
